data_2211867
loop_
_publ_author_name
'Ming-Hua Yang'
'Chun-Niu Zhang'
'Guo-Bing Yan'
'Yun-Fa Zheng'
'Xi-Beng Liu'

_publ_section_title (<i>E</i>)-1,5-Dimethyl-2-phenyl-4-(2-thienylmethyleneamino)-1<i>H</i>-pyrazol-3(2<i>H</i>)-one
_journal_coeditor_code IS2127
_journal_issue 1
_journal_name_full 'Acta Crystallographica Section E'
_journal_page_first o382
_journal_page_last o383
_journal_paper_doi 10.1107/S1600536806054468
_journal_volume 63
_journal_year 2007
_chemical_formula_iupac 'C16 H15 N3 O S'
_chemical_formula_moiety 'C16 H15 N3 O S'
_chemical_formula_sum 'C16 H15 N3 O S'
_chemical_formula_weight 297.38
_chemical_name_systematic
;
(E)-1,5-Dimethyl-2-phenyl-4-(2-thienylmethyleneamino)-1H-pyrazol-3(2H)-one
;
_space_group_IT_number 14
_symmetry_cell_setting monoclinic
_symmetry_space_group_name_Hall '-P 2ybc'
_symmetry_space_group_name_H-M 'P 1 21/c 1'
_atom_sites_solution_hydrogens geom
_atom_sites_solution_primary direct
_atom_sites_solution_secondary difmap
_audit_creation_method SHELXL-97
_cell_angle_alpha 90.00
_cell_angle_beta 98.932(13)
_cell_angle_gamma 90.00
_cell_formula_units_Z 4
_cell_length_a 8.727(6)
_cell_length_b 24.836(18)
_cell_length_c 6.902(5)
_cell_measurement_reflns_used 1636
_cell_measurement_temperature 293(2)
_cell_measurement_theta_max 25.04
_cell_measurement_theta_min 2.13
_cell_volume 1477.8(18)
_computing_cell_refinement 'SAINT (Bruker, 1999)'
_computing_data_collection 'SMART (Bruker, 1998)'
_computing_data_reduction SAINT
_computing_molecular_graphics 'SHELXTL (Bruker, 1998)'
_computing_publication_material SHELXTL
_computing_structure_refinement 'SHELXL97 (Sheldrick, 1997)'
_computing_structure_solution 'SHELXS97 (Sheldrick, 1997)'
_diffrn_ambient_temperature 293(2)
_diffrn_measured_fraction_theta_full 0.984
_diffrn_measured_fraction_theta_max 0.984
_diffrn_measurement_device_type 'Bruker APEX-II area-detector'
_diffrn_measurement_method '\f and \w'
_diffrn_radiation_monochromator graphite
_diffrn_radiation_source 'fine-focus sealed tube'
_diffrn_radiation_type MoK\a
_diffrn_radiation_wavelength 0.71073
_diffrn_reflns_av_R_equivalents 0.0489
_diffrn_reflns_av_sigmaI/netI 0.0641
_diffrn_reflns_limit_h_max 10
_diffrn_reflns_limit_h_min -10
_diffrn_reflns_limit_k_max 29
_diffrn_reflns_limit_k_min -29
_diffrn_reflns_limit_l_max 7
_diffrn_reflns_limit_l_min -8
_diffrn_reflns_number 8923
_diffrn_reflns_theta_full 25.20
_diffrn_reflns_theta_max 25.20
_diffrn_reflns_theta_min 2.36
_diffrn_standards_interval_count 0
_diffrn_standards_interval_time 0
_diffrn_standards_number 0
_exptl_absorpt_coefficient_mu 0.221
_exptl_absorpt_correction_T_max 0.947
_exptl_absorpt_correction_T_min 0.925
_exptl_absorpt_correction_type multi-scan
_exptl_absorpt_process_details '(SADABS; Sheldrick, 1996)'
_exptl_crystal_colour colourless
_exptl_crystal_density_diffrn 1.337
_exptl_crystal_density_method 'not measured'
_exptl_crystal_description block
_exptl_crystal_F_000 624
_exptl_crystal_size_max 0.36
_exptl_crystal_size_mid 0.30
_exptl_crystal_size_min 0.25
_refine_diff_density_max 0.210
_refine_diff_density_min -0.213
_refine_ls_extinction_method none
_refine_ls_goodness_of_fit_ref 0.865
_refine_ls_hydrogen_treatment constr
_refine_ls_matrix_type full
_refine_ls_number_parameters 192
_refine_ls_number_reflns 2626
_refine_ls_number_restraints 0
_refine_ls_restrained_S_all 0.865
_refine_ls_R_factor_all 0.0920
_refine_ls_R_factor_gt 0.0460
_refine_ls_shift/su_max 0.000
_refine_ls_shift/su_mean 0.000
_refine_ls_structure_factor_coef Fsqd
_refine_ls_weighting_details 'calc w=1/[\s^2^(Fo^2^)+(0.0705P)^2^] where P=(Fo^2^+2Fc^2^)/3'
_refine_ls_weighting_scheme calc
_refine_ls_wR_factor_gt 0.1100
_refine_ls_wR_factor_ref 0.1230
_reflns_number_gt 1380
_reflns_number_total 2626
_reflns_threshold_expression I>2\s(I)
_cod_data_source_file is2127.cif
_cod_data_source_block I
_cod_depositor_comments
;
The following automatic conversions were performed:
'_symmetry_cell_setting' value 'Monoclinic' changed to 'monoclinic'
according to '/home/saulius/struct/CIF-dictionaries/cif_core.dic'
dictionary named 'cif_core.dic' version 2.4.1 from 2010-06-29.

Automatic conversion script
Id: cif_fix_enum 1527 2010-12-29 10:47:43Z saulius 

The following automatic conversions were performed:

'_symmetry_cell_setting' value 'Monoclinic' changed to 'monoclinic'
according to /home/saulius/struct/CIF-dictionaries/cif_core.dic
dictionary named 'cif_core.dic' version 2.4.1 from 2010-06-29.

Automatic conversion script
Id: cif_fix_values 1715 2011-07-08 13:25:40Z adriana 
;
_cod_original_cell_volume 1477.7(18)
_cod_original_sg_symbol_H-M 'P 21/c'
_cod_database_code 2211867
_cod_database_fobs_code 2211867

loop_
_symmetry_equiv_pos_as_xyz
'x, y, z'
'-x, y+1/2, -z+1/2'
'-x, -y, -z'
'x, -y-1/2, z-1/2'

loop_
_atom_site_type_symbol
_atom_site_label
_atom_site_fract_x
_atom_site_fract_y
_atom_site_fract_z
_atom_site_U_iso_or_equiv
_atom_site_adp_type
_atom_site_calc_flag
_atom_site_refinement_flags
_atom_site_occupancy
C C1 0.3811(3) 0.54754(10) 0.8244(4) 0.0500(7) Uani d . 1
H H1 0.4071 0.5188 0.7497 0.060 Uiso calc R 1
C C2 0.2486(2) 0.48655(9) 0.9918(3) 0.0428(6) Uani d . 1
C C3 0.2514(3) 0.43997(10) 0.8677(4) 0.0448(6) Uani d . 1
C C4 0.1684(3) 0.47319(10) 1.1411(4) 0.0443(6) Uani d . 1
C C5 0.0907(3) 0.35759(9) 0.8446(4) 0.0473(6) Uani d . 1
C C6 -0.0700(3) 0.35651(10) 0.8116(4) 0.0570(7) Uani d . 1
H H6 -0.1266 0.3818 0.8706 0.068 Uiso calc R 1
C C7 -0.1449(4) 0.31742(13) 0.6901(5) 0.0768(9) Uani d . 1
H H7 -0.2527 0.3165 0.6652 0.092 Uiso calc R 1
C C8 -0.0597(5) 0.27973(13) 0.6057(4) 0.0870(11) Uani d . 1
H H8 -0.1105 0.2536 0.5229 0.104 Uiso calc R 1
C C9 0.1000(5) 0.28045(12) 0.6431(4) 0.0797(10) Uani d . 1
H H9 0.1566 0.2545 0.5877 0.096 Uiso calc R 1
C C10 0.1761(3) 0.31971(11) 0.7629(4) 0.0606(8) Uani d . 1
H H10 0.2839 0.3205 0.7880 0.073 Uiso calc R 1
C C11 0.0660(3) 0.38755(10) 1.2656(4) 0.0571(7) Uani d . 1
H H11A 0.1404 0.3904 1.3831 0.086 Uiso calc R 1
H H11B 0.0614 0.3510 1.2202 0.086 Uiso calc R 1
H H11C -0.0343 0.3983 1.2925 0.086 Uiso calc R 1
C C12 0.1444(3) 0.50564(10) 1.3145(4) 0.0588(7) Uani d . 1
H H12A 0.0354 0.5114 1.3124 0.088 Uiso calc R 1
H H12B 0.1958 0.5397 1.3109 0.088 Uiso calc R 1
H H12C 0.1864 0.4868 1.4321 0.088 Uiso calc R 1
C C13 0.4315(3) 0.60128(10) 0.7810(4) 0.0497(7) Uani d . 1
C C14 0.5123(3) 0.61583(11) 0.6357(4) 0.0632(8) Uani d . 1
H H14 0.5447 0.5915 0.5479 0.076 Uiso calc R 1
C C15 0.5417(3) 0.67169(13) 0.6321(5) 0.0750(9) Uani d . 1
H H15 0.5964 0.6881 0.5429 0.090 Uiso calc R 1
C C16 0.4824(3) 0.69833(12) 0.7706(5) 0.0791(9) Uani d . 1
H H16 0.4901 0.7354 0.7880 0.095 Uiso calc R 1
N N1 0.3018(2) 0.53850(8) 0.9625(3) 0.0491(6) Uani d . 1
N N2 0.1121(2) 0.42254(8) 1.1149(3) 0.0470(5) Uani d . 1
N N3 0.1728(2) 0.39951(8) 0.9578(3) 0.0465(5) Uani d . 1
O O1 0.30122(19) 0.43273(7) 0.7124(3) 0.0586(5) Uani d . 1
S S1 0.39081(8) 0.65664(3) 0.91226(12) 0.0726(3) Uani d . 1

loop_
_atom_site_aniso_label
_atom_site_aniso_U_11
_atom_site_aniso_U_22
_atom_site_aniso_U_33
_atom_site_aniso_U_12
_atom_site_aniso_U_13
_atom_site_aniso_U_23
C1 0.0478(15) 0.0482(16) 0.0540(18) -0.0003(12) 0.0071(13) -0.0007(13)
C2 0.0442(14) 0.0427(15) 0.0412(16) 0.0004(11) 0.0059(11) 0.0019(12)
C3 0.0436(14) 0.0494(16) 0.0409(17) -0.0009(11) 0.0051(12) 0.0036(13)
C4 0.0442(14) 0.0468(15) 0.0403(16) 0.0015(11) 0.0017(11) -0.0005(13)
C5 0.0598(17) 0.0447(15) 0.0382(16) -0.0048(13) 0.0103(12) 0.0051(13)
C6 0.0625(18) 0.0508(17) 0.0562(19) -0.0090(13) 0.0041(14) 0.0020(14)
C7 0.083(2) 0.076(2) 0.068(2) -0.0285(19) -0.0007(18) 0.0044(19)
C8 0.139(3) 0.069(2) 0.053(2) -0.043(2) 0.016(2) -0.0143(18)
C9 0.128(3) 0.056(2) 0.063(2) -0.012(2) 0.039(2) -0.0076(17)
C10 0.0773(19) 0.0558(18) 0.0525(19) -0.0008(15) 0.0221(15) -0.0036(15)
C11 0.0674(17) 0.0573(17) 0.0489(18) -0.0058(13) 0.0160(13) 0.0096(14)
C12 0.0764(19) 0.0544(16) 0.0470(18) 0.0032(14) 0.0138(14) -0.0001(14)
C13 0.0419(14) 0.0486(16) 0.0584(18) -0.0010(11) 0.0071(12) 0.0024(13)
C14 0.0576(17) 0.068(2) 0.068(2) 0.0031(14) 0.0209(15) 0.0109(16)
C15 0.0604(18) 0.069(2) 0.098(3) -0.0085(16) 0.0212(18) 0.025(2)
C16 0.0664(19) 0.0562(19) 0.117(3) -0.0114(15) 0.0210(19) 0.005(2)
N1 0.0458(12) 0.0494(13) 0.0520(15) -0.0015(10) 0.0068(10) 0.0028(11)
N2 0.0550(12) 0.0484(13) 0.0394(13) -0.0024(10) 0.0129(10) 0.0006(10)
N3 0.0525(12) 0.0462(12) 0.0419(13) -0.0051(10) 0.0112(10) -0.0045(11)
O1 0.0703(12) 0.0591(12) 0.0513(13) -0.0071(9) 0.0247(9) -0.0044(9)
S1 0.0756(5) 0.0581(5) 0.0900(7) -0.0086(4) 0.0310(4) -0.0088(4)

loop_
_atom_type_symbol
_atom_type_description
_atom_type_scat_dispersion_real
_atom_type_scat_dispersion_imag
_atom_type_scat_source
C C 0.0033 0.0016 'International Tables Vol C Tables 4.2.6.8 and 6.1.1.4'
H H 0.0000 0.0000 'International Tables Vol C Tables 4.2.6.8 and 6.1.1.4'
N N 0.0061 0.0033 'International Tables Vol C Tables 4.2.6.8 and 6.1.1.4'
O O 0.0106 0.0060 'International Tables Vol C Tables 4.2.6.8 and 6.1.1.4'
S S 0.1246 0.1234 'International Tables Vol C Tables 4.2.6.8 and 6.1.1.4'

loop_
_geom_angle_atom_site_label_1
_geom_angle_atom_site_label_2
_geom_angle_atom_site_label_3
_geom_angle
N1 C1 C13 122.1(2)
N1 C1 H1 119.0
C13 C1 H1 119.0
C4 C2 N1 123.4(2)
C4 C2 C3 108.0(2)
N1 C2 C3 128.2(2)
O1 C3 N3 122.7(2)
O1 C3 C2 132.5(2)
N3 C3 C2 104.8(2)
N2 C4 C2 109.9(2)
N2 C4 C12 121.3(2)
C2 C4 C12 128.8(2)
C10 C5 C6 121.2(2)
C10 C5 N3 117.8(2)
C6 C5 N3 120.9(2)
C7 C6 C5 119.0(3)
C7 C6 H6 120.5
C5 C6 H6 120.5
C6 C7 C8 119.9(3)
C6 C7 H7 120.0
C8 C7 H7 120.0
C9 C8 C7 120.5(3)
C9 C8 H8 119.7
C7 C8 H8 119.7
C8 C9 C10 120.0(3)
C8 C9 H9 120.0
C10 C9 H9 120.0
C5 C10 C9 119.2(3)
C5 C10 H10 120.4
C9 C10 H10 120.4
N2 C11 H11A 109.5
N2 C11 H11B 109.5
H11A C11 H11B 109.5
N2 C11 H11C 109.5
H11A C11 H11C 109.5
H11B C11 H11C 109.5
C4 C12 H12A 109.5
C4 C12 H12B 109.5
H12A C12 H12B 109.5
C4 C12 H12C 109.5
H12A C12 H12C 109.5
H12B C12 H12C 109.5
C14 C13 C1 127.2(2)
C14 C13 S1 110.5(2)
C1 C13 S1 122.29(19)
C13 C14 C15 112.9(3)
C13 C14 H14 123.5
C15 C14 H14 123.5
C16 C15 C14 112.6(3)
C16 C15 H15 123.7
C14 C15 H15 123.7
C15 C16 S1 112.2(2)
C15 C16 H16 123.9
S1 C16 H16 123.9
C1 N1 C2 119.9(2)
C4 N2 N3 108.10(18)
C4 N2 C11 126.4(2)
N3 N2 C11 119.20(19)
N2 N3 C3 108.53(19)
N2 N3 C5 120.28(18)
C3 N3 C5 120.9(2)
C16 S1 C13 91.70(15)

loop_
_geom_bond_atom_site_label_1
_geom_bond_atom_site_label_2
_geom_bond_distance
C1 N1 1.282(3)
C1 C13 1.451(3)
C1 H1 0.9300
C2 C4 1.374(3)
C2 N1 1.396(3)
C2 C3 1.442(3)
C3 O1 1.231(3)
C3 N3 1.414(3)
C4 N2 1.352(3)
C4 C12 1.484(3)
C5 C10 1.374(3)
C5 C6 1.386(3)
C5 N3 1.426(3)
C6 C7 1.379(4)
C6 H6 0.9300
C7 C8 1.380(4)
C7 H7 0.9300
C8 C9 1.378(4)
C8 H8 0.9300
C9 C10 1.380(4)
C9 H9 0.9300
C10 H10 0.9300
C11 N2 1.459(3)
C11 H11A 0.9600
C11 H11B 0.9600
C11 H11C 0.9600
C12 H12A 0.9600
C12 H12B 0.9600
C12 H12C 0.9600
C13 C14 1.361(3)
C13 S1 1.714(3)
C14 C15 1.411(4)
C14 H14 0.9300
C15 C16 1.331(4)
C15 H15 0.9300
C16 S1 1.706(3)
C16 H16 0.9300
N2 N3 1.400(3)

loop_
_geom_hbond_atom_site_label_D
_geom_hbond_atom_site_label_H
_geom_hbond_atom_site_label_A
_geom_hbond_site_symmetry_A
_geom_hbond_distance_DH
_geom_hbond_distance_HA
_geom_hbond_distance_DA
_geom_hbond_angle_DHA
C1 H1 O1 . 0.93 2.33 3.008(4) 130
C12 H12C O1 1_556 0.96 2.44 3.395(4) 175
C14 H14 O1 3_666 0.93 2.48 3.330(4) 152

loop_
_cod_related_entry_id
_cod_related_entry_database
_cod_related_entry_code
1 ChemSpider 619271
